data_7232650
loop_
_publ_author_name
'Itoh, Kennosuke'
'Odate, Fumiya'
'Karikomi, Takuma'
'Obe, Keishi'
'Miyamori, Tsutomu'
'Kamiya, Hideaki'
'Yoza, Kenji'
'Nagai, Kenichiro'
'Fujii, Hideaki'
'Suga, Hiroyuki'
'Tokunaga, Ken'

_publ_section_title
;
 Novel asymmetric photodimerization reaction of coumarin derivatives
 bearing a chiral 2-oxazolidinone auxiliary
;
_journal_issue 22
_journal_name_full 'RSC Advances'
_journal_page_first 12365
_journal_paper_doi 10.1039/C9RA00822E
_journal_volume 9
_journal_year 2019
_chemical_absolute_configuration ad
_chemical_formula_sum 'C40 H30 N2 O10'
_chemical_formula_weight 698.66
_space_group_crystal_system orthorhombic
_space_group_IT_number 19
_space_group_name_Hall 'P 2ac 2ab'
_space_group_name_H-M_alt 'P 21 21 21'
_symmetry_space_group_name_Hall 'P 2ac 2ab'
_symmetry_space_group_name_H-M 'P 21 21 21'
_atom_sites_solution_hydrogens geom
_audit_creation_method SHELXL-2014/7
_audit_update_record
;
2017-05-26 deposited with the CCDC.    2019-04-11 downloaded from the CCDC.
;
_cell_angle_alpha 90
_cell_angle_beta 90
_cell_angle_gamma 90
_cell_formula_units_Z 4
_cell_length_a 8.2229(8)
_cell_length_b 18.1522(17)
_cell_length_c 21.438(2)
_cell_measurement_reflns_used 3742
_cell_measurement_temperature 93
_cell_measurement_theta_max 23.01
_cell_measurement_theta_min 2.21
_cell_volume 3199.9(5)
_computing_cell_refinement 'APEX2 (Bruker AXS)'
_computing_data_collection 'Bruker Instrument Service (Bruker AXS Inc., 2014)'
_computing_data_reduction 'SAINT (Bruker AXS Inc., 2013)'
_computing_molecular_graphics 'XSHELL V6.3.1 (Bruker AXS Inc., 2004)'
_computing_publication_material 'Generate Report (Bruker AXS Inc., 2014)'
_computing_structure_refinement 'SHELXL-2014 (Sheldrick, 2014)'
_computing_structure_solution 'SHELXT (Sheldrick, 2013)'
_diffrn_ambient_temperature 93
_diffrn_detector_area_resol_mean 8.333
_diffrn_measured_fraction_theta_full 1.000
_diffrn_measured_fraction_theta_max 1.000
_diffrn_measurement_device_type 'Bruker D8 goniometer'
_diffrn_measurement_method 'phi and omega scans'
_diffrn_radiation_monochromator 'multilayered conforcal mirror'
_diffrn_radiation_type MoK\a
_diffrn_radiation_wavelength 0.71073
_diffrn_reflns_av_R_equivalents 0.0394
_diffrn_reflns_av_unetI/netI 0.0495
_diffrn_reflns_Laue_measured_fraction_full 1.000
_diffrn_reflns_Laue_measured_fraction_max 1.000
_diffrn_reflns_limit_h_max 9
_diffrn_reflns_limit_h_min -9
_diffrn_reflns_limit_k_max 20
_diffrn_reflns_limit_k_min -21
_diffrn_reflns_limit_l_max 17
_diffrn_reflns_limit_l_min -25
_diffrn_reflns_number 15797
_diffrn_reflns_point_group_measured_fraction_full 0.998
_diffrn_reflns_point_group_measured_fraction_max 0.997
_diffrn_reflns_theta_full 25.000
_diffrn_reflns_theta_max 25.120
_diffrn_reflns_theta_min 1.470
_diffrn_source 'rotating anode'
_diffrn_source_type 'Bruker Turbo X-ray Source'
_exptl_absorpt_coefficient_mu 0.105
_exptl_absorpt_correction_T_max 0.979
_exptl_absorpt_correction_T_min 0.929
_exptl_absorpt_correction_type multi-scan
_exptl_absorpt_process_details
;
SADABS Sheldrick 1996
;
_exptl_crystal_colour colorless
_exptl_crystal_density_diffrn 1.450
_exptl_crystal_description needle
_exptl_crystal_F_000 1456
_exptl_crystal_size_max 0.400
_exptl_crystal_size_mid 0.200
_exptl_crystal_size_min 0.200
_refine_diff_density_max 0.178
_refine_diff_density_min -0.211
_refine_diff_density_rms 0.043
_refine_ls_abs_structure_details
;
 Flack x determined using 1898 quotients [(I+)-(I-)]/[(I+)+(I-)]
 (Parsons, Flack and Wagner, Acta Cryst. B69 (2013) 249-259).
;
_refine_ls_abs_structure_Flack -0.3(5)
_refine_ls_extinction_method none
_refine_ls_goodness_of_fit_ref 1.040
_refine_ls_hydrogen_treatment constr
_refine_ls_matrix_type full
_refine_ls_number_parameters 469
_refine_ls_number_reflns 5696
_refine_ls_number_restraints 0
_refine_ls_restrained_S_all 1.040
_refine_ls_R_factor_all 0.0454
_refine_ls_R_factor_gt 0.0362
_refine_ls_shift/su_max 0.000
_refine_ls_shift/su_mean 0.000
_refine_ls_structure_factor_coef Fsqd
_refine_ls_weighting_details 'w=1/[\s^2^(Fo^2^)+(0.0370P)^2^] where P=(Fo^2^+2Fc^2^)/3'
_refine_ls_weighting_scheme calc
_refine_ls_wR_factor_gt 0.0738
_refine_ls_wR_factor_ref 0.0789
_reflns_Friedel_coverage 0.757
_reflns_Friedel_fraction_full 0.994
_reflns_Friedel_fraction_max 0.994
_reflns_number_gt 5009
_reflns_number_total 5696
_reflns_threshold_expression 'I > 2\s(I)'
_cod_data_source_file c9ra00822e2.cif
_cod_data_source_block synB_a
_cod_database_code 7232650
_shelx_shelxl_version_number 2014/7
_shelx_space_group_comment
;
The symmetry employed for this shelxl refinement is uniquely defined
by the following loop, which should always be used as a source of
symmetry information in preference to the above space-group names.
They are only intended as comments.
;
_shelx_estimated_absorpt_t_min 0.959
_shelx_estimated_absorpt_t_max 0.979

loop_
_space_group_symop_operation_xyz
'x, y, z'
'-x+1/2, -y, z+1/2'
'-x, y+1/2, -z+1/2'
'x+1/2, -y+1/2, -z'

loop_
_atom_site_label
_atom_site_type_symbol
_atom_site_fract_x
_atom_site_fract_y
_atom_site_fract_z
_atom_site_U_iso_or_equiv
_atom_site_adp_type
_atom_site_occupancy
_atom_site_site_symmetry_order
_atom_site_calc_flag
_atom_site_refinement_flags_posn
_atom_site_refinement_flags_adp
O001 O 0.1919(2) 0.69620(10) 0.31458(9) 0.0158(5) Uani 1 1 d . .
O002 O 0.5769(2) 0.61573(10) 0.43585(9) 0.0159(5) Uani 1 1 d . .
O003 O 0.5210(3) 0.45851(10) 0.45491(9) 0.0170(5) Uani 1 1 d . .
O004 O 0.2110(3) 0.58251(10) 0.10030(9) 0.0177(5) Uani 1 1 d . .
O005 O 0.0082(3) 0.61321(11) 0.28971(9) 0.0181(5) Uani 1 1 d . .
O006 O 0.5799(3) 0.33834(10) 0.44496(9) 0.0186(5) Uani 1 1 d . .
O007 O 0.2660(2) 0.64766(10) 0.18630(9) 0.0180(5) Uani 1 1 d . .
O008 O 0.7724(3) 0.55639(11) 0.38698(9) 0.0196(5) Uani 1 1 d . .
O009 O 0.2113(3) 0.44304(10) 0.27125(9) 0.0191(5) Uani 1 1 d . .
O00A O 0.5988(3) 0.45729(10) 0.26345(9) 0.0188(5) Uani 1 1 d . .
N00B N 0.5917(3) 0.40700(12) 0.35939(10) 0.0133(5) Uani 1 1 d . .
N00C N 0.2052(3) 0.52277(12) 0.19082(10) 0.0134(5) Uani 1 1 d . .
C00D C 0.2313(4) 0.59020(16) 0.16181(13) 0.0141(6) Uani 1 1 d . .
C00E C 0.5600(4) 0.40639(16) 0.42293(14) 0.0155(7) Uani 1 1 d . .
C00F C 0.1496(4) 0.62677(15) 0.29840(13) 0.0136(7) Uani 1 1 d . .
C00G C 0.2284(4) 0.50616(15) 0.25369(13) 0.0141(6) Uani 1 1 d . .
C00H C 0.3550(4) 0.71924(16) 0.31485(13) 0.0155(7) Uani 1 1 d . .
C00I C 0.6290(4) 0.56835(15) 0.39103(13) 0.0148(7) Uani 1 1 d . .
C00J C 0.5070(4) 0.53860(15) 0.34477(13) 0.0132(6) Uani 1 1 d . .
C00K C 0.4115(4) 0.62355(16) 0.44997(13) 0.0148(6) Uani 1 1 d . .
C00L C 0.3753(4) 0.79347(15) 0.32676(13) 0.0182(7) Uani 1 1 d . .
H00L H 0.2845 0.8235 0.3368 0.022 Uiso 1 1 calc R U
C00M C 0.4603(3) 0.59223(15) 0.28969(13) 0.0129(7) Uani 1 1 d . .
H00M H 0.5072 0.5763 0.2488 0.015 Uiso 1 1 calc R U
C00N C 0.2883(4) 0.58620(15) 0.41844(13) 0.0137(6) Uani 1 1 d . .
C00O C 0.4845(4) 0.67280(15) 0.30174(13) 0.0137(6) Uani 1 1 d . .
C00P C 0.5709(3) 0.46550(15) 0.31858(13) 0.0140(6) Uani 1 1 d . .
C00Q C 0.9469(4) 0.32982(16) 0.36876(14) 0.0159(7) Uani 1 1 d . .
C00R C 0.1563(4) 0.46541(16) 0.14614(13) 0.0152(7) Uani 1 1 d . .
H00R H 0.2316 0.4224 0.1505 0.018 Uiso 1 1 calc R U
C00S C 0.6395(4) 0.70462(15) 0.29919(13) 0.0175(7) Uani 1 1 d . .
H00S H 0.7311 0.6745 0.2903 0.021 Uiso 1 1 calc R U
C00T C 0.2206(4) 0.68157(16) 0.51828(14) 0.0221(7) Uani 1 1 d . .
H00T H 0.1974 0.7142 0.5518 0.027 Uiso 1 1 calc R U
C00U C -0.1490(4) 0.49001(15) 0.13089(14) 0.0152(7) Uani 1 1 d . .
C00V C 1.1127(4) 0.39295(16) 0.44494(13) 0.0189(7) Uani 1 1 d . .
H00V H 1.1445 0.4374 0.4648 0.023 Uiso 1 1 calc R U
C00W C 1.0197(4) 0.26420(17) 0.38707(15) 0.0213(7) Uani 1 1 d . .
H00W H 0.9891 0.2196 0.3671 0.026 Uiso 1 1 calc R U
C00X C 0.9963(4) 0.39475(16) 0.39844(14) 0.0187(7) Uani 1 1 d . .
H00X H 0.9494 0.4405 0.3865 0.022 Uiso 1 1 calc R U
C00Y C 0.2804(4) 0.56826(14) 0.29764(13) 0.0124(6) Uani 1 1 d . .
C00Z C 0.5289(4) 0.82326(17) 0.32383(14) 0.0205(7) Uani 1 1 d . .
H00Z H 0.5443 0.8743 0.3317 0.025 Uiso 1 1 calc R U
C010 C 0.8231(4) 0.33048(16) 0.31706(13) 0.0162(7) Uani 1 1 d . .
H01A H 0.8395 0.2858 0.2914 0.019 Uiso 1 1 calc R U
H01B H 0.8456 0.3736 0.2901 0.019 Uiso 1 1 calc R U
C011 C 0.3252(4) 0.53646(16) 0.36407(13) 0.0135(6) Uani 1 1 d . .
H011 H 0.2842 0.4852 0.3704 0.016 Uiso 1 1 calc R U
C012 C 0.1291(4) 0.59730(15) 0.43888(13) 0.0161(7) Uani 1 1 d . .
H012 H 0.0426 0.5721 0.4187 0.019 Uiso 1 1 calc R U
C013 C 1.1368(4) 0.26248(17) 0.43405(14) 0.0212(7) Uani 1 1 d . .
H013 H 1.1843 0.2170 0.4462 0.025 Uiso 1 1 calc R U
C014 C -0.0192(4) 0.43833(16) 0.15421(14) 0.0175(7) Uani 1 1 d . .
H01C H -0.0308 0.3908 0.1321 0.021 Uiso 1 1 calc R U
H01D H -0.0386 0.4289 0.1991 0.021 Uiso 1 1 calc R U
C015 C 0.0945(4) 0.64443(16) 0.48818(14) 0.0196(7) Uani 1 1 d . .
H015 H -0.0148 0.6513 0.5014 0.024 Uiso 1 1 calc R U
C016 C 0.3797(4) 0.67066(16) 0.49917(13) 0.0191(7) Uani 1 1 d . .
H016 H 0.4663 0.6954 0.5197 0.023 Uiso 1 1 calc R U
C017 C 0.6430(4) 0.33346(15) 0.33671(13) 0.0153(7) Uani 1 1 d . .
H017 H 0.5732 0.3187 0.3006 0.018 Uiso 1 1 calc R U
C018 C 1.1835(4) 0.32706(17) 0.46285(14) 0.0216(7) Uani 1 1 d . .
H018 H 1.2636 0.3263 0.4948 0.026 Uiso 1 1 calc R U
C019 C -0.3837(4) 0.58666(17) 0.08378(14) 0.0222(7) Uani 1 1 d . .
H019 H -0.4628 0.6197 0.0676 0.027 Uiso 1 1 calc R U
C01A C -0.3427(4) 0.52365(17) 0.05125(15) 0.0230(7) Uani 1 1 d . .
H01E H -0.3945 0.5131 0.0127 0.028 Uiso 1 1 calc R U
C01B C 0.1927(4) 0.50464(15) 0.08429(14) 0.0177(7) Uani 1 1 d . .
H01F H 0.2939 0.4853 0.0654 0.021 Uiso 1 1 calc R U
H01G H 0.1021 0.4977 0.0544 0.021 Uiso 1 1 calc R U
C01C C -0.3080(4) 0.60143(17) 0.14051(14) 0.0216(7) Uani 1 1 d . .
H01H H -0.3357 0.6446 0.1632 0.026 Uiso 1 1 calc R U
C01D C 0.6614(4) 0.77911(16) 0.30939(14) 0.0206(7) Uani 1 1 d . .
H01I H 0.7670 0.8001 0.3065 0.025 Uiso 1 1 calc R U
C01E C -0.1927(4) 0.55337(16) 0.16392(14) 0.0184(7) Uani 1 1 d . .
H01J H -0.1425 0.5635 0.2029 0.022 Uiso 1 1 calc R U
C01F C -0.2269(4) 0.47596(17) 0.07453(14) 0.0212(7) Uani 1 1 d . .
H01K H -0.2000 0.4328 0.0517 0.025 Uiso 1 1 calc R U
C01G C 0.5987(4) 0.28671(15) 0.39359(13) 0.0187(7) Uani 1 1 d . .
H01L H 0.4961 0.2595 0.3862 0.022 Uiso 1 1 calc R U
H01M H 0.6860 0.2507 0.4028 0.022 Uiso 1 1 calc R U

loop_
_atom_site_aniso_label
_atom_site_aniso_U_11
_atom_site_aniso_U_22
_atom_site_aniso_U_33
_atom_site_aniso_U_23
_atom_site_aniso_U_13
_atom_site_aniso_U_12
O001 0.0128(11) 0.0143(10) 0.0203(11) -0.0004(9) -0.0024(9) 0.0001(9)
O002 0.0139(11) 0.0162(10) 0.0176(11) -0.0028(9) -0.0010(9) 0.0001(9)
O003 0.0201(12) 0.0164(10) 0.0144(11) -0.0013(9) -0.0003(9) 0.0013(9)
O004 0.0238(13) 0.0171(10) 0.0123(10) 0.0029(9) -0.0009(9) 0.0007(10)
O005 0.0145(12) 0.0225(11) 0.0174(11) -0.0014(9) -0.0021(9) 0.0001(10)
O006 0.0252(12) 0.0125(10) 0.0179(11) 0.0031(9) 0.0010(10) 0.0010(9)
O007 0.0203(12) 0.0151(11) 0.0185(11) 0.0017(9) -0.0009(10) 0.0005(9)
O008 0.0134(12) 0.0220(11) 0.0235(12) -0.0001(9) -0.0008(10) 0.0008(10)
O009 0.0244(13) 0.0157(11) 0.0173(11) 0.0023(9) -0.0043(9) -0.0030(10)
O00A 0.0248(13) 0.0175(11) 0.0142(11) 0.0006(9) 0.0028(10) 0.0034(10)
N00B 0.0151(13) 0.0128(12) 0.0121(12) 0.0016(10) 0.0011(11) 0.0015(11)
N00C 0.0153(13) 0.0113(12) 0.0137(13) 0.0003(10) -0.0024(11) -0.0010(11)
C00D 0.0086(16) 0.0164(16) 0.0172(15) 0.0035(13) 0.0009(13) 0.0027(13)
C00E 0.0115(17) 0.0170(16) 0.0178(16) 0.0030(14) -0.0017(13) 0.0001(13)
C00F 0.0149(18) 0.0176(16) 0.0083(14) 0.0009(12) 0.0002(12) 0.0022(13)
C00G 0.0116(16) 0.0150(16) 0.0157(15) 0.0003(13) -0.0017(13) 0.0008(13)
C00H 0.0149(17) 0.0190(16) 0.0126(15) 0.0031(13) -0.0018(13) -0.0024(13)
C00I 0.018(2) 0.0112(15) 0.0148(15) 0.0040(13) 0.0003(13) -0.0012(14)
C00J 0.0122(16) 0.0137(14) 0.0138(15) -0.0001(13) 0.0009(13) -0.0021(13)
C00K 0.0121(16) 0.0165(15) 0.0159(15) 0.0038(13) 0.0001(13) 0.0010(13)
C00L 0.0205(18) 0.0156(15) 0.0186(16) -0.0005(13) -0.0019(14) 0.0045(14)
C00M 0.0149(17) 0.0132(14) 0.0105(14) 0.0029(12) -0.0019(12) -0.0012(12)
C00N 0.0177(17) 0.0130(14) 0.0105(14) 0.0026(12) -0.0004(13) 0.0009(13)
C00O 0.0143(16) 0.0155(14) 0.0112(15) 0.0037(12) -0.0016(12) -0.0005(13)
C00P 0.0097(15) 0.0160(15) 0.0164(16) 0.0010(13) -0.0005(13) -0.0009(13)
C00Q 0.0157(17) 0.0158(15) 0.0163(15) 0.0010(13) 0.0062(13) -0.0006(13)
C00R 0.0174(18) 0.0153(15) 0.0128(15) -0.0004(13) -0.0007(13) 0.0009(13)
C00S 0.0166(17) 0.0183(16) 0.0174(16) 0.0002(13) -0.0012(13) 0.0007(13)
C00T 0.029(2) 0.0186(16) 0.0183(16) -0.0021(13) 0.0059(15) 0.0023(16)
C00U 0.0115(16) 0.0188(16) 0.0152(15) 0.0034(13) 0.0008(13) -0.0036(13)
C00V 0.0182(18) 0.0213(16) 0.0174(16) -0.0042(14) 0.0047(14) -0.0038(14)
C00W 0.024(2) 0.0157(16) 0.0245(18) -0.0012(14) 0.0015(15) -0.0001(14)
C00X 0.0175(17) 0.0165(16) 0.0221(17) 0.0006(13) 0.0049(14) -0.0001(14)
C00Y 0.0119(16) 0.0134(14) 0.0118(14) 0.0007(12) -0.0021(12) -0.0001(13)
C00Z 0.0235(19) 0.0141(15) 0.0240(18) -0.0027(14) -0.0060(14) -0.0019(14)
C010 0.0198(17) 0.0119(14) 0.0169(15) -0.0014(13) 0.0015(13) 0.0020(13)
C011 0.0138(17) 0.0146(15) 0.0121(14) -0.0001(13) -0.0018(13) 0.0003(13)
C012 0.0137(17) 0.0187(16) 0.0159(15) 0.0020(13) -0.0013(13) -0.0013(13)
C013 0.0212(19) 0.0207(17) 0.0216(17) 0.0045(14) 0.0009(14) 0.0044(14)
C014 0.0184(17) 0.0184(15) 0.0158(16) 0.0012(13) -0.0007(13) -0.0052(14)
C015 0.0172(18) 0.0219(16) 0.0196(16) 0.0021(14) 0.0043(14) 0.0047(14)
C016 0.0229(19) 0.0166(15) 0.0176(16) -0.0032(13) -0.0045(14) -0.0008(15)
C017 0.0184(17) 0.0111(14) 0.0164(15) 0.0002(13) -0.0013(13) 0.0017(13)
C018 0.0176(18) 0.0311(18) 0.0162(16) 0.0022(15) 0.0019(14) -0.0008(15)
C019 0.0141(18) 0.0285(18) 0.0240(17) 0.0049(15) 0.0007(14) -0.0003(15)
C01A 0.0189(18) 0.0310(18) 0.0191(16) -0.0012(15) -0.0049(14) -0.0029(15)
C01B 0.0183(18) 0.0195(16) 0.0153(15) -0.0034(13) -0.0007(13) -0.0009(14)
C01C 0.0192(18) 0.0230(17) 0.0226(17) -0.0016(14) 0.0041(14) 0.0003(14)
C01D 0.0185(18) 0.0181(16) 0.0253(18) 0.0011(14) -0.0054(15) -0.0039(14)
C01E 0.0157(17) 0.0246(16) 0.0147(15) 0.0005(13) -0.0015(13) -0.0043(14)
C01F 0.0187(18) 0.0252(17) 0.0198(16) -0.0034(14) 0.0000(14) -0.0011(15)
C01G 0.0211(18) 0.0155(16) 0.0194(16) -0.0012(13) 0.0009(14) -0.0006(14)

loop_
_atom_type_symbol
_atom_type_description
_atom_type_scat_dispersion_real
_atom_type_scat_dispersion_imag
_atom_type_scat_source
C C 0.0033 0.0016 'International Tables Vol C Tables 4.2.6.8 and 6.1.1.4'
H H 0.0000 0.0000 'International Tables Vol C Tables 4.2.6.8 and 6.1.1.4'
N N 0.0061 0.0033 'International Tables Vol C Tables 4.2.6.8 and 6.1.1.4'
O O 0.0106 0.0060 'International Tables Vol C Tables 4.2.6.8 and 6.1.1.4'

loop_
_geom_angle_atom_site_label_1
_geom_angle_atom_site_label_2
_geom_angle_atom_site_label_3
_geom_angle
C00F O001 C00H 121.6(2)
C00I O002 C00K 121.6(2)
C00D O004 C01B 110.2(2)
C00E O006 C01G 110.0(2)
C00P N00B C00E 127.1(2)
C00P N00B C017 121.2(2)
C00E N00B C017 111.6(2)
C00D N00C C00G 127.0(2)
C00D N00C C00R 112.0(2)
C00G N00C C00R 120.9(2)
O007 C00D O004 123.5(3)
O007 C00D N00C 127.3(3)
O004 C00D N00C 109.3(2)
O003 C00E O006 123.8(3)
O003 C00E N00B 126.8(3)
O006 C00E N00B 109.4(2)
O005 C00F O001 118.6(3)
O005 C00F C00Y 122.8(3)
O001 C00F C00Y 118.3(2)
O009 C00G N00C 119.2(3)
O009 C00G C00Y 122.5(3)
N00C C00G C00Y 118.3(2)
C00L C00H C00O 122.5(3)
C00L C00H O001 114.0(3)
C00O C00H O001 123.5(2)
O008 C00I O002 118.3(3)
O008 C00I C00J 122.6(3)
O002 C00I C00J 118.8(3)
C00I C00J C00P 108.8(2)
C00I C00J C011 118.3(2)
C00P C00J C011 113.9(2)
C00I C00J C00M 115.6(2)
C00P C00J C00M 110.1(2)
C011 C00J C00M 88.9(2)
C016 C00K C00N 122.2(3)
C016 C00K O002 114.3(3)
C00N C00K O002 123.5(3)
C00Z C00L C00H 119.1(3)
C00Z C00L H00L 120.5
C00H C00L H00L 120.5
C00O C00M C00Y 112.4(2)
C00O C00M C00J 116.1(2)
C00Y C00M C00J 88.7(2)
C00O C00M H00M 112.5
C00Y C00M H00M 112.5
C00J C00M H00M 112.5
C00K C00N C012 117.4(3)
C00K C00N C011 121.4(3)
C012 C00N C011 121.3(3)
C00H C00O C00S 117.1(3)
C00H C00O C00M 121.7(3)
C00S C00O C00M 121.1(3)
O00A C00P N00B 119.8(3)
O00A C00P C00J 121.8(3)
N00B C00P C00J 118.3(2)
C00W C00Q C00X 117.9(3)
C00W C00Q C010 120.4(3)
C00X C00Q C010 121.6(3)
N00C C00R C01B 100.4(2)
N00C C00R C014 114.2(2)
C01B C00R C014 115.4(2)
N00C C00R H00R 108.8
C01B C00R H00R 108.8
C014 C00R H00R 108.8
C01D C00S C00O 121.1(3)
C01D C00S H00S 119.5
C00O C00S H00S 119.5
C016 C00T C015 119.7(3)
C016 C00T H00T 120.1
C015 C00T H00T 120.1
C01F C00U C01E 118.2(3)
C01F C00U C014 120.0(3)
C01E C00U C014 121.8(3)
C00X C00V C018 120.8(3)
C00X C00V H00V 119.6
C018 C00V H00V 119.6
C00Q C00W C013 121.4(3)
C00Q C00W H00W 119.3
C013 C00W H00W 119.3
C00V C00X C00Q 120.6(3)
C00V C00X H00X 119.7
C00Q C00X H00X 119.7
C00F C00Y C00G 109.0(2)
C00F C00Y C00M 118.9(2)
C00G C00Y C00M 113.9(2)
C00F C00Y C011 114.4(2)
C00G C00Y C011 110.5(2)
C00M C00Y C011 88.8(2)
C00L C00Z C01D 120.3(3)
C00L C00Z H00Z 119.9
C01D C00Z H00Z 119.9
C00Q C010 C017 116.7(2)
C00Q C010 H01A 108.1
C017 C010 H01A 108.1
C00Q C010 H01B 108.1
C017 C010 H01B 108.1
H01A C010 H01B 107.3
C00N C011 C00J 112.7(2)
C00N C011 C00Y 115.6(2)
C00J C011 C00Y 88.6(2)
C00N C011 H011 112.6
C00J C011 H011 112.6
C00Y C011 H011 112.6
C015 C012 C00N 121.3(3)
C015 C012 H012 119.3
C00N C012 H012 119.3
C018 C013 C00W 119.8(3)
C018 C013 H013 120.1
C00W C013 H013 120.1
C00U C014 C00R 115.4(2)
C00U C014 H01C 108.4
C00R C014 H01C 108.4
C00U C014 H01D 108.4
C00R C014 H01D 108.4
H01C C014 H01D 107.5
C012 C015 C00T 119.8(3)
C012 C015 H015 120.1
C00T C015 H015 120.1
C00K C016 C00T 119.5(3)
C00K C016 H016 120.2
C00T C016 H016 120.2
N00B C017 C01G 99.8(2)
N00B C017 C010 113.3(2)
C01G C017 C010 115.3(2)
N00B C017 H017 109.3
C01G C017 H017 109.3
C010 C017 H017 109.3
C013 C018 C00V 119.6(3)
C013 C018 H018 120.2
C00V C018 H018 120.2
C01A C019 C01C 119.4(3)
C01A C019 H019 120.3
C01C C019 H019 120.3
C01F C01A C019 120.3(3)
C01F C01A H01E 119.8
C019 C01A H01E 119.8
O004 C01B C00R 105.4(2)
O004 C01B H01F 110.7
C00R C01B H01F 110.7
O004 C01B H01G 110.7
C00R C01B H01G 110.7
H01F C01B H01G 108.8
C01E C01C C019 120.1(3)
C01E C01C H01H 119.9
C019 C01C H01H 119.9
C00S C01D C00Z 119.9(3)
C00S C01D H01I 120.0
C00Z C01D H01I 120.0
C01C C01E C00U 120.8(3)
C01C C01E H01J 119.6
C00U C01E H01J 119.6
C01A C01F C00U 121.1(3)
C01A C01F H01K 119.4
C00U C01F H01K 119.4
O006 C01G C017 105.8(2)
O006 C01G H01L 110.6
C017 C01G H01L 110.6
O006 C01G H01M 110.6
C017 C01G H01M 110.6
H01L C01G H01M 108.7

loop_
_geom_bond_atom_site_label_1
_geom_bond_atom_site_label_2
_geom_bond_distance
O001 C00F 1.353(3)
O001 C00H 1.405(4)
O002 C00I 1.359(3)
O002 C00K 1.400(3)
O003 C00E 1.212(3)
O004 C00D 1.337(3)
O004 C01B 1.462(3)
O005 C00F 1.202(3)
O006 C00E 1.332(3)
O006 C01G 1.454(3)
O007 C00D 1.202(3)
O008 C00I 1.202(4)
O009 C00G 1.214(3)
O00A C00P 1.213(3)
N00B C00P 1.386(3)
N00B C00E 1.387(4)
N00B C017 1.482(3)
N00C C00D 1.390(4)
N00C C00G 1.394(4)
N00C C00R 1.471(3)
C00F C00Y 1.512(4)
C00G C00Y 1.530(4)
C00H C00L 1.382(4)
C00H C00O 1.387(4)
C00I C00J 1.510(4)
C00J C00P 1.533(4)
C00J C011 1.552(4)
C00J C00M 1.578(4)
C00K C016 1.383(4)
C00K C00N 1.394(4)
C00L C00Z 1.375(4)
C00L H00L 0.9500
C00M C00O 1.499(4)
C00M C00Y 1.551(4)
C00M H00M 1.0000
C00N C012 1.395(4)
C00N C011 1.505(4)
C00O C00S 1.400(4)
C00Q C00W 1.390(4)
C00Q C00X 1.400(4)
C00Q C010 1.504(4)
C00R C01B 1.534(4)
C00R C014 1.534(4)
C00R H00R 1.0000
C00S C01D 1.382(4)
C00S H00S 0.9500
C00T C016 1.385(4)
C00T C015 1.395(4)
C00T H00T 0.9500
C00U C01F 1.392(4)
C00U C01E 1.398(4)
C00U C014 1.506(4)
C00V C00X 1.383(4)
C00V C018 1.384(4)
C00V H00V 0.9500
C00W C013 1.394(4)
C00W H00W 0.9500
C00X H00X 0.9500
C00Y C011 1.580(4)
C00Z C01D 1.387(4)
C00Z H00Z 0.9500
C010 C017 1.541(4)
C010 H01A 0.9900
C010 H01B 0.9900
C011 H011 1.0000
C012 C015 1.389(4)
C012 H012 0.9500
C013 C018 1.379(4)
C013 H013 0.9500
C014 H01C 0.9900
C014 H01D 0.9900
C015 H015 0.9500
C016 H016 0.9500
C017 C01G 1.530(4)
C017 H017 1.0000
C018 H018 0.9500
C019 C01A 1.381(4)
C019 C01C 1.392(4)
C019 H019 0.9500
C01A C01F 1.380(4)
C01A H01E 0.9500
C01B H01F 0.9900
C01B H01G 0.9900
C01C C01E 1.383(4)
C01C H01H 0.9500
C01D H01I 0.9500
C01E H01J 0.9500
C01F H01K 0.9500
C01G H01L 0.9900
C01G H01M 0.9900
